data_7047527
loop_
_publ_author_name
'Dolabdjian, Konstantin'
'G\"orne, Arno L'
'Dronskowski, Richard'
'Str\"obele, Markus'
'Meyer, Hans-J\"urgen'

_publ_section_title
;
 Tin(ii) oxide carbodiimide and its relationship to SnO.
;
_journal_issue 38
_journal_name_full 'Dalton transactions (Cambridge, England : 2003)'
_journal_page_first 13378
_journal_page_last 13383
_journal_paper_doi 10.1039/c8dt02747a
_journal_volume 47
_journal_year 2018
_chemical_formula_sum 'C N2 O Sn2'
_chemical_formula_weight 293.41
_space_group_crystal_system orthorhombic
_space_group_IT_number 56
_space_group_name_Hall '-P 2ab 2ac'
_space_group_name_H-M_alt 'P c c n'
_symmetry_space_group_name_Hall '-P 2ab 2ac'
_symmetry_space_group_name_H-M 'P c c n'
_audit_creation_method SHELXL-2014/7
_audit_update_record
;
2018-05-29 deposited with the CCDC.
2018-08-29 downloaded from the CCDC.
;
_cell_angle_alpha 90
_cell_angle_beta 90
_cell_angle_gamma 90
_cell_formula_units_Z 4
_cell_length_a 13.3949(7)
_cell_length_b 5.2954(3)
_cell_length_c 5.5369(2)
_cell_measurement_reflns_used 6569
_cell_measurement_temperature 293(2)
_cell_measurement_theta_max 29.163
_cell_measurement_theta_min 3.042
_cell_volume 392.74(3)
_computing_cell_refinement 'STOE IPDS-Software'
_computing_data_collection 'STOE IPDS-Software'
_computing_data_reduction 'STOE IPDS-Software'
_computing_structure_refinement 'SHELXL-2014/7 (Sheldrick, 2014)'
_computing_structure_solution 'SHELXL-2014/7 (Sheldrick, 2014)'
_diffrn_ambient_temperature 293(2)
_diffrn_measured_fraction_theta_full 0.981
_diffrn_measured_fraction_theta_max 0.985
_diffrn_measurement_device_type 'STOE IPDSIIT'
_diffrn_radiation_type MoK\a
_diffrn_radiation_wavelength 0.71073
_diffrn_reflns_av_R_equivalents 0.0225
_diffrn_reflns_av_unetI/netI 0.0069
_diffrn_reflns_Laue_measured_fraction_full 0.981
_diffrn_reflns_Laue_measured_fraction_max 0.985
_diffrn_reflns_limit_h_max 18
_diffrn_reflns_limit_h_min -18
_diffrn_reflns_limit_k_max 7
_diffrn_reflns_limit_k_min -7
_diffrn_reflns_limit_l_max 7
_diffrn_reflns_limit_l_min -7
_diffrn_reflns_number 6569
_diffrn_reflns_point_group_measured_fraction_full 0.981
_diffrn_reflns_point_group_measured_fraction_max 0.985
_diffrn_reflns_theta_full 25.242
_diffrn_reflns_theta_max 29.163
_diffrn_reflns_theta_min 3.042
_exptl_absorpt_coefficient_mu 12.531
_exptl_absorpt_correction_T_max 0.4031
_exptl_absorpt_correction_T_min 0.2831
_exptl_absorpt_correction_type numerical
_exptl_absorpt_process_details 'STOE 1997'
_exptl_crystal_colour red
_exptl_crystal_density_diffrn 4.962
_exptl_crystal_description block
_exptl_crystal_F_000 512
_exptl_crystal_size_max 0.04
_exptl_crystal_size_mid 0.03
_exptl_crystal_size_min 0.02
_refine_diff_density_max 0.398
_refine_diff_density_min -0.358
_refine_diff_density_rms 0.098
_refine_ls_extinction_coef 0.0025(3)
_refine_ls_extinction_expression Fc^*^=kFc[1+0.001xFc^2^\l^3^/sin(2\q)]^-1/4^
_refine_ls_extinction_method 'SHELXL-2014/7 (Sheldrick 2014'
_refine_ls_goodness_of_fit_ref 1.296
_refine_ls_hydrogen_treatment undef
_refine_ls_matrix_type full
_refine_ls_number_parameters 31
_refine_ls_number_reflns 526
_refine_ls_number_restraints 0
_refine_ls_restrained_S_all 1.296
_refine_ls_R_factor_all 0.0146
_refine_ls_R_factor_gt 0.0134
_refine_ls_shift/su_max 0.000
_refine_ls_shift/su_mean 0.000
_refine_ls_structure_factor_coef Fsqd
_refine_ls_weighting_details 'w=1/[\s^2^(Fo^2^)+(0.0069P)^2^+0.6908P] where P=(Fo^2^+2Fc^2^)/3'
_refine_ls_weighting_scheme calc
_refine_ls_wR_factor_gt 0.0254
_refine_ls_wR_factor_ref 0.0256
_reflns_Friedel_coverage 0.000
_reflns_number_gt 510
_reflns_number_total 526
_reflns_threshold_expression 'I > 2\s(I)'
_cod_data_source_file c8dt02747a2.cif
_cod_data_source_block Sn2OCN2
_cod_depositor_comments 'Adding full bibliography for 7047527.cif.'
_cod_database_code 7047527
_shelx_shelxl_version_number 2014/7
_shelx_space_group_comment
;
The symmetry employed for this shelxl refinement is uniquely defined
by the following loop, which should always be used as a source of
symmetry information in preference to the above space-group names.
They are only intended as comments.
;

loop_
_space_group_symop_operation_xyz
'x, y, z'
'-x+1/2, -y+1/2, z'
'x+1/2, -y, -z+1/2'
'-x, y+1/2, -z+1/2'
'-x, -y, -z'
'x-1/2, y-1/2, -z'
'-x-1/2, y, z-1/2'
'x, -y-1/2, z-1/2'

loop_
_atom_site_label
_atom_site_type_symbol
_atom_site_fract_x
_atom_site_fract_y
_atom_site_fract_z
_atom_site_U_iso_or_equiv
_atom_site_adp_type
_atom_site_occupancy
_atom_site_site_symmetry_order
_atom_site_calc_flag
_atom_site_refinement_flags_posn
_atom_site_refinement_flags_adp
_atom_site_refinement_flags_occupancy
Sn1 Sn 0.15098(2) 0.96096(3) 0.02684(3) 0.01584(8) Uani 1 1 d . . .
O1 O 0.2500 0.7500 -0.2604(4) 0.0155(4) Uani 1 2 d S T P
N1 N 0.06525(15) 0.8739(4) 0.4067(4) 0.0200(4) Uani 1 1 d . . .
C1 C 0.0000 0.0000 0.5000 0.0144(6) Uani 1 2 d S . P

loop_
_atom_site_aniso_label
_atom_site_aniso_U_11
_atom_site_aniso_U_22
_atom_site_aniso_U_33
_atom_site_aniso_U_23
_atom_site_aniso_U_13
_atom_site_aniso_U_12
Sn1 0.01561(10) 0.01415(11) 0.01777(11) 0.00177(5) -0.00280(5) 0.00054(5)
O1 0.0118(9) 0.0229(12) 0.0119(10) 0.000 0.000 -0.0037(9)
N1 0.0169(9) 0.0245(10) 0.0186(9) 0.0031(8) 0.0031(8) 0.0063(8)
C1 0.0129(14) 0.0171(16) 0.0131(14) 0.0019(11) -0.0020(10) -0.0011(11)

loop_
_atom_type_symbol
_atom_type_description
_atom_type_scat_dispersion_real
_atom_type_scat_dispersion_imag
_atom_type_scat_source
Sn Sn -0.6537 1.4246 'International Tables Vol C Tables 4.2.6.8 and 6.1.1.4'
O O 0.0106 0.0060 'International Tables Vol C Tables 4.2.6.8 and 6.1.1.4'
C C 0.0033 0.0016 'International Tables Vol C Tables 4.2.6.8 and 6.1.1.4'
N N 0.0061 0.0033 'International Tables Vol C Tables 4.2.6.8 and 6.1.1.4'

loop_
_geom_angle_atom_site_label_1
_geom_angle_atom_site_label_2
_geom_angle_atom_site_label_3
_geom_angle
_geom_angle_site_symmetry_1
_geom_angle_site_symmetry_3
O1 Sn1 N1 94.02(6) 7_656 8_575
O1 Sn1 O1 76.714(11) 7_656 .
N1 Sn1 O1 73.10(5) 8_575 .
O1 Sn1 N1 73.30(6) 7_656 .
N1 Sn1 N1 82.16(6) 8_575 .
O1 Sn1 N1 139.30(6) . .
Sn1 O1 Sn1 111.62(10) 8_575 7_655
Sn1 O1 Sn1 118.910(15) 8_575 2_565
Sn1 O1 Sn1 106.034(14) 7_655 2_565
Sn1 O1 Sn1 106.033(14) 8_575 .
Sn1 O1 Sn1 118.910(15) 7_655 .
Sn1 O1 Sn1 94.95(8) 2_565 .
C1 N1 Sn1 133.26(14) 1_565 8_576
C1 N1 Sn1 126.94(14) 1_565 .
Sn1 N1 Sn1 99.56(8) 8_576 .
N1 C1 N1 180.00(18) 5_566 1_545

loop_
_geom_bond_atom_site_label_1
_geom_bond_atom_site_label_2
_geom_bond_distance
_geom_bond_site_symmetry_2
Sn1 O1 2.0964(12) 7_656
Sn1 N1 2.215(2) 8_575
Sn1 O1 2.3530(14) .
Sn1 N1 2.440(2) .
O1 Sn1 2.0964(12) 8_575
O1 Sn1 2.0964(12) 7_655
O1 Sn1 2.3530(14) 2_565
N1 C1 1.215(2) 1_565
N1 Sn1 2.215(2) 8_576
C1 N1 1.215(2) 5_566
C1 N1 1.215(2) 1_545
